data_1510579
loop_
_publ_author_name
'Lindahl, T.'

_publ_section_title
;
 The crystal structure of Au6 Hg5
;
_journal_name_full 'Acta Chemica Scandinavica (1-27,1973-42,1988)'
_journal_page_first 946
_journal_page_last 952
_journal_paper_doi 10.3891/acta.chem.scand.24-0946
_journal_volume 24
_journal_year 1970
_chemical_formula_sum 'Au6 Hg5'
_space_group_IT_number 193
_symmetry_space_group_name_Hall '-P 6c 2'
_symmetry_space_group_name_H-M 'P 63/m c m'
_cell_angle_alpha 90
_cell_angle_beta 90
_cell_angle_gamma 120
_cell_formula_units_Z 2
_cell_length_a 6.9937
_cell_length_b 6.9937
_cell_length_c 10.148
_cell_volume 429.858
_citation_journal_id_ASTM ACSAA4
_cod_data_source_file gold_682.cif
_cod_data_source_block Au6Hg5
_cod_original_cell_volume 429.8581
_cod_database_code 1510579

loop_
_symmetry_equiv_pos_as_xyz
x,y,z
x-y,x,z+1/2
-y,x-y,z
-x,-y,z+1/2
-x+y,-x,z
y,-x+y,z+1/2
-y,-x,-z
x-y,-y,-z+1/2
x,x-y,-z
y,x,-z+1/2
-x+y,y,-z
-x,-x+y,-z+1/2
-x,-y,-z
-x+y,-x,-z-1/2
y,-x+y,-z
x,y,-z-1/2
x-y,x,-z
-y,x-y,-z-1/2
y,x,z
-x+y,y,z-1/2
-x,-x+y,z
-y,-x,z-1/2
x-y,-y,z
x,x-y,z-1/2

loop_
_atom_site_label
_atom_site_type_symbol
_atom_site_fract_x
_atom_site_fract_y
_atom_site_fract_z
_atom_site_occupancy
_atom_site_U_iso_or_equiv
Hg2 Hg 0.5864 0 0.25 1 0.0
Au1 Au 0.2416 0 0.3902 1 0.0
Hg1 Hg 0.3333 0.6667 0 1 0.0
